data_1560393
loop_
_publ_author_name
'Solodovnikov, Sergey F.'
'Solodovnikova, Zoya A.'
'Zolotova, Evgeniya S.'
'Yudin, Vasiliy N.'
'Gulyaeva, Oksana A.'
'Tushinova, Yunna L.'
'Kuchumov, Boris M.'

_publ_section_title
;
 Nonstoichiometry in the systems Na2MoO4--MMoO4 (M = Co, Cd), crystal
 structures of Na3.36Co1.32(MoO4)3, Na3.13Mn1.43(MoO4)3 and
 Na3.72Cd1.14(MoO4)3, crystal chemistry, compositions and ionic
 conductivity of alluaudite-type double molybdates and tungstates
;
_journal_name_full 'Journal of Solid State Chemistry'
_journal_page_first 121
_journal_page_last 128
_journal_paper_doi 10.1016/j.jssc.2017.05.031
_journal_volume 253
_journal_year 2017
_chemical_formula_moiety 'Cd1.14 Mo3 O12, 3.72(Na)'
_chemical_formula_sum 'Cd1.14 Mo3 Na3.72 O12'
_chemical_formula_weight 693.31
_space_group_IT_number 15
_space_group_name_Hall '-C 2yc'
_space_group_name_H-M_alt 'C 1 2/c 1'
_symmetry_cell_setting monoclinic
_symmetry_space_group_name_Hall '-C 2yc'
_symmetry_space_group_name_H-M 'C 1 2/c 1'
_atom_sites_solution_hydrogens none
_atom_sites_solution_primary direct
_atom_sites_solution_secondary difmap
_cell_angle_alpha 90.00
_cell_angle_beta 112.63(3)
_cell_angle_gamma 90.00
_cell_formula_units_Z 4
_cell_length_a 12.804(3)
_cell_length_b 13.913(3)
_cell_length_c 7.3258(15)
_cell_measurement_reflns_used 5705
_cell_measurement_temperature 293(2)
_cell_measurement_theta_max 28.26
_cell_measurement_theta_min 2.26
_cell_volume 1204.6(5)
_computing_cell_refinement 'SAINT (Bruker, 2004)'
_computing_data_collection 'APEX2 (Bruker, 2004)'
_computing_data_reduction 'SAINT (Bruker, 2004)'
_computing_structure_refinement 'SHELXL-97 (Sheldrick, 1997)'
_computing_structure_solution 'SHELXS-97 (Sheldrick, 1990)'
_diffrn_ambient_temperature 293(2)
_diffrn_measured_fraction_theta_full 1.000
_diffrn_measured_fraction_theta_max 1.000
_diffrn_measurement_device_type 'Bruker Nonius X8Apex CCD diffractometer'
_diffrn_measurement_method '/f scans, frame data integration'
_diffrn_radiation_monochromator graphite
_diffrn_radiation_source 'fine-focus sealed tube'
_diffrn_radiation_type MoK\a
_diffrn_radiation_wavelength 0.71073
_diffrn_reflns_av_R_equivalents 0.0307
_diffrn_reflns_av_sigmaI/netI 0.0229
_diffrn_reflns_limit_h_max 17
_diffrn_reflns_limit_h_min -17
_diffrn_reflns_limit_k_max 17
_diffrn_reflns_limit_k_min -18
_diffrn_reflns_limit_l_max 7
_diffrn_reflns_limit_l_min -9
_diffrn_reflns_number 5705
_diffrn_reflns_theta_full 28.26
_diffrn_reflns_theta_max 28.26
_diffrn_reflns_theta_min 2.26
_diffrn_standards_decay_% 0
_diffrn_standards_number 0
_exptl_absorpt_coefficient_mu 5.219
_exptl_absorpt_correction_T_max 0.901
_exptl_absorpt_correction_T_min 0.829
_exptl_absorpt_correction_type multi-scan
_exptl_absorpt_process_details 'SADABS (Bruker, 2005)'
_exptl_crystal_colour colourless
_exptl_crystal_density_diffrn 3.823
_exptl_crystal_density_method 'not measured'
_exptl_crystal_description fragment
_exptl_crystal_F_000 1270.4
_exptl_crystal_size_max 0.04
_exptl_crystal_size_mid 0.03
_exptl_crystal_size_min 0.02
_refine_diff_density_max 0.733
_refine_diff_density_min -1.028
_refine_diff_density_rms 0.100
_refine_ls_extinction_coef 0.00042(7)
_refine_ls_extinction_expression Fc^*^=kFc[1+0.001xFc^2^\l^3^/sin(2\q)]^-1/4^
_refine_ls_extinction_method SHELXL
_refine_ls_goodness_of_fit_ref 1.091
_refine_ls_hydrogen_treatment none
_refine_ls_matrix_type full
_refine_ls_number_parameters 98
_refine_ls_number_reflns 1493
_refine_ls_number_restraints 1
_refine_ls_restrained_S_all 1.091
_refine_ls_R_factor_all 0.0176
_refine_ls_R_factor_gt 0.0158
_refine_ls_shift/su_max 0.001
_refine_ls_shift/su_mean 0.000
_refine_ls_structure_factor_coef Fsqd
_refine_ls_weighting_details 'calc w=1/[\s^2^(Fo^2^)+(0.0149P)^2^+2.3428P] where P=(Fo^2^+2Fc^2^)/3'
_refine_ls_weighting_scheme calc
_refine_ls_wR_factor_gt 0.0412
_refine_ls_wR_factor_ref 0.0420
_reflns_number_gt 1398
_reflns_number_total 1493
_reflns_threshold_expression >2sigma(I)
_cod_data_source_file mmc2.CIF
_cod_data_source_block Na3.72Cd1.14(MoO4)3
_cod_original_cell_volume 1204.5(4)
_cod_original_sg_symbol_H-M 'C 2/c'
_cod_database_code 1560393
_exptl_crystal_f_000' 1246.9
_exptl_absorpt_correction_t_min' 0.812

loop_
_symmetry_equiv_pos_as_xyz
'x, y, z'
'-x, y, -z+1/2'
'x+1/2, y+1/2, z'
'-x+1/2, y+1/2, -z+1/2'
'-x, -y, -z'
'x, -y, z-1/2'
'-x+1/2, -y+1/2, -z'
'x+1/2, -y+1/2, z-1/2'

loop_
_atom_site_label
_atom_site_type_symbol
_atom_site_fract_x
_atom_site_fract_y
_atom_site_fract_z
_atom_site_U_iso_or_equiv
_atom_site_adp_type
_atom_site_occupancy
_atom_site_symmetry_multiplicity
_atom_site_calc_flag
_atom_site_refinement_flags
_atom_site_disorder_assembly
_atom_site_disorder_group
Mo1 Mo 0.0000 0.79406(2) 0.2500 0.01830(9) Uani 1 2 d S . .
Mo2 Mo 0.224477(18) 0.611298(15) 0.12190(3) 0.01815(8) Uani 1 1 d . . .
Na4 Na 0.29140(2) 0.84390(2) 0.37767(4) 0.01778(10) Uani 0.4310(11) 1 d P . .
Cd1 Cd 0.29140(2) 0.84390(2) 0.37767(4) 0.01778(10) Uani 0.5690(11) 1 d P . .
Na1 Na 0.0000 0.0000 0.0000 0.0679(9) Uani 0.990(6) 2 d SP . .
Na2 Na 0.0000 0.22705(10) 0.2500 0.0211(3) Uani 1 2 d S . .
Na3 Na 0.0000 0.4944(3) 0.2500 0.0751(12) Uani 0.872(6) 2 d SP . .
O1 O 0.16285(17) 0.32961(14) 0.3926(3) 0.0277(4) Uani 1 1 d . . .
O2 O 0.13185(17) 0.08831(15) 0.3198(3) 0.0324(5) Uani 1 1 d . . .
O3 O 0.39347(17) 0.37529(15) 0.2460(3) 0.0361(5) Uani 1 1 d . . .
O4 O 0.28844(17) 0.18230(14) 0.1878(3) 0.0281(4) Uani 1 1 d . . .
O5 O 0.03788(16) 0.72438(15) 0.4672(3) 0.0294(4) Uani 1 1 d . . .
O6 O 0.14824(19) 0.50233(14) 0.1025(3) 0.0333(5) Uani 1 1 d . . .

loop_
_atom_site_aniso_label
_atom_site_aniso_U_11
_atom_site_aniso_U_22
_atom_site_aniso_U_33
_atom_site_aniso_U_23
_atom_site_aniso_U_13
_atom_site_aniso_U_12
Mo1 0.01676(15) 0.01842(15) 0.01710(15) 0.000 0.00360(12) 0.000
Mo2 0.02015(12) 0.01774(12) 0.01570(12) 0.00085(7) 0.00593(9) -0.00100(7)
Na4 0.01811(15) 0.02005(16) 0.01561(15) 0.00154(10) 0.00695(11) 0.00014(10)
Cd1 0.01811(15) 0.02005(16) 0.01561(15) 0.00154(10) 0.00695(11) 0.00014(10)
Na1 0.091(2) 0.0291(10) 0.0481(14) 0.0083(9) -0.0124(12) -0.0081(11)
Na2 0.0201(7) 0.0244(7) 0.0209(7) 0.000 0.0102(6) 0.000
Na3 0.0259(12) 0.167(3) 0.0302(14) 0.000 0.0080(10) 0.000
O1 0.0336(11) 0.0339(10) 0.0172(9) -0.0039(8) 0.0115(8) -0.0089(9)
O2 0.0224(10) 0.0292(10) 0.0429(12) -0.0053(9) 0.0096(9) -0.0014(8)
O3 0.0207(10) 0.0260(10) 0.0534(14) -0.0072(9) 0.0051(9) 0.0021(8)
O4 0.0354(11) 0.0320(10) 0.0183(9) 0.0023(8) 0.0119(8) 0.0049(9)
O5 0.0211(9) 0.0477(12) 0.0188(9) 0.0073(8) 0.0071(8) 0.0073(8)
O6 0.0317(11) 0.0224(9) 0.0440(13) 0.0019(9) 0.0124(10) -0.0041(8)

loop_
_atom_type_symbol
_atom_type_description
_atom_type_scat_dispersion_real
_atom_type_scat_dispersion_imag
_atom_type_scat_source
O O 0.0106 0.0060 'International Tables Vol C Tables 4.2.6.8 and 6.1.1.4'
Na Na 0.0362 0.0249 'International Tables Vol C Tables 4.2.6.8 and 6.1.1.4'
Mo Mo -1.6832 0.6857 'International Tables Vol C Tables 4.2.6.8 and 6.1.1.4'
Cd Cd -0.8075 1.2024 'International Tables Vol C Tables 4.2.6.8 and 6.1.1.4'

loop_
_geom_angle_atom_site_label_1
_geom_angle_atom_site_label_2
_geom_angle_atom_site_label_3
_geom_angle
_geom_angle_site_symmetry_1
_geom_angle_site_symmetry_3
O3 Mo1 O3 100.26(14) 4 3_455
O3 Mo1 O5 108.03(10) 4 2
O3 Mo1 O5 113.26(10) 3_455 2
O3 Mo1 O5 113.26(10) 4 .
O3 Mo1 O5 108.03(10) 3_455 .
O5 Mo1 O5 113.33(14) 2 .
O2 Mo2 O1 111.18(10) 4 6_565
O2 Mo2 O4 108.55(10) 4 4
O1 Mo2 O4 110.36(9) 6_565 4
O2 Mo2 O6 110.89(10) 4 .
O1 Mo2 O6 106.91(10) 6_565 .
O4 Mo2 O6 108.93(10) 4 .
O3 Na4 O5 164.15(7) 4 7_566
O3 Na4 O1 104.58(9) 4 4
O5 Na4 O1 82.97(7) 7_566 4
O3 Na4 O4 90.80(9) 4 6_566
O5 Na4 O4 79.47(7) 7_566 6_566
O1 Na4 O4 160.95(7) 4 6_566
O3 Na4 O6 96.62(8) 4 4
O5 Na4 O6 97.70(8) 7_566 4
O1 Na4 O6 86.94(8) 4 4
O4 Na4 O6 102.63(8) 6_566 4
O3 Na4 O4 78.55(7) 4 4
O5 Na4 O4 87.84(7) 7_566 4
O1 Na4 O4 88.69(7) 4 4
O4 Na4 O4 83.33(7) 6_566 4
O6 Na4 O4 172.47(7) 4 4
O3 Na1 O3 180.00(12) 8_455 4_545
O3 Na1 O2 108.51(7) 8_455 .
O3 Na1 O2 71.49(7) 4_545 .
O3 Na1 O2 71.49(7) 8_455 5
O3 Na1 O2 108.51(7) 4_545 5
O2 Na1 O2 180.00(11) . 5
O3 Na1 O2 101.95(7) 8_455 6
O3 Na1 O2 78.05(7) 4_545 6
O2 Na1 O2 109.35(8) . 6
O2 Na1 O2 70.65(8) 5 6
O3 Na1 O2 78.05(7) 8_455 2
O3 Na1 O2 101.95(7) 4_545 2
O2 Na1 O2 70.65(8) . 2
O2 Na1 O2 109.35(8) 5 2
O2 Na1 O2 180.00(5) 6 2
O3 Na1 O3 55.44(8) 8_455 7
O3 Na1 O3 124.56(8) 4_545 7
O2 Na1 O3 88.94(6) . 7
O2 Na1 O3 91.06(6) 5 7
O2 Na1 O3 60.07(6) 6 7
O2 Na1 O3 119.93(6) 2 7
O3 Na1 O3 124.56(8) 8_455 3_445
O3 Na1 O3 55.44(8) 4_545 3_445
O2 Na1 O3 91.06(6) . 3_445
O2 Na1 O3 88.94(6) 5 3_445
O2 Na1 O3 119.93(6) 6 3_445
O2 Na1 O3 60.07(6) 2 3_445
O3 Na1 O3 180.00(9) 7 3_445
O5 Na2 O5 147.29(12) 5_566 6_565
O5 Na2 O1 83.54(7) 5_566 .
O5 Na2 O1 77.22(7) 6_565 .
O5 Na2 O1 77.22(7) 5_566 2
O5 Na2 O1 83.54(7) 6_565 2
O1 Na2 O1 107.32(12) . 2
O5 Na2 O2 92.83(8) 5_566 2
O5 Na2 O2 112.84(8) 6_565 2
O1 Na2 O2 162.93(8) . 2
O1 Na2 O2 87.98(7) 2 2
O5 Na2 O2 112.84(8) 5_566 .
O5 Na2 O2 92.83(8) 6_565 .
O1 Na2 O2 87.98(7) . .
O1 Na2 O2 162.93(8) 2 .
O2 Na2 O2 78.04(10) 2 .
O6 Na3 O6 175.0(2) . 2
O6 Na3 O6 92.49(8) . 6_566
O6 Na3 O6 87.42(8) 2 6_566
O6 Na3 O6 87.42(8) . 5_565
O6 Na3 O6 92.49(8) 2 5_565
O6 Na3 O6 177.9(2) 6_566 5_565
O6 Na3 O1 114.87(11) . 2
O6 Na3 O1 69.29(8) 2 2
O6 Na3 O1 120.85(13) 6_566 2
O6 Na3 O1 60.96(7) 5_565 2
O6 Na3 O1 69.29(8) . .
O6 Na3 O1 114.87(11) 2 .
O6 Na3 O1 60.96(7) 6_566 .
O6 Na3 O1 120.85(13) 5_565 .
O1 Na3 O1 80.47(12) 2 .
O6 Na3 O5 99.10(11) . .
O6 Na3 O5 76.24(9) 2 .
O6 Na3 O5 66.85(8) 6_566 .
O6 Na3 O5 111.13(12) 5_565 .
O1 Na3 O5 143.80(6) 2 .
O1 Na3 O5 125.43(6) . .
O6 Na3 O5 76.24(9) . 2
O6 Na3 O5 99.10(11) 2 2
O6 Na3 O5 111.13(12) 6_566 2
O6 Na3 O5 66.85(8) 5_565 2
O1 Na3 O5 125.43(6) 2 2
O1 Na3 O5 143.80(6) . 2
O5 Na3 O5 49.46(8) . 2
Mo2 O1 Cd1 128.12(10) 6_566 4_545
Mo2 O1 Na4 128.12(10) 6_566 4_545
Cd1 O1 Na4 0.000(4) 4_545 4_545
Mo2 O1 Na2 133.32(10) 6_566 .
Cd1 O1 Na2 98.27(7) 4_545 .
Na4 O1 Na2 98.27(7) 4_545 .
Mo2 O1 Na3 88.38(9) 6_566 .
Cd1 O1 Na3 90.42(6) 4_545 .
Na4 O1 Na3 90.42(6) 4_545 .
Na2 O1 Na3 86.10(8) . .
Mo2 O2 Na2 118.38(10) 4_545 .
Mo2 O2 Na1 124.16(11) 4_545 .
Na2 O2 Na1 91.57(7) . .
Mo2 O2 Na1 137.21(11) 4_545 2
Na2 O2 Na1 87.28(7) . 2
Na1 O2 Na1 85.26(6) . 2
Mo1 O3 Cd1 125.11(11) 3_545 4_545
Mo1 O3 Na4 125.11(11) 3_545 4_545
Cd1 O3 Na4 0.000(19) 4_545 4_545
Mo1 O3 Na1 103.48(9) 3_545 4
Cd1 O3 Na1 128.49(9) 4_545 4
Na4 O3 Na1 128.49(9) 4_545 4
Mo1 O3 Na1 81.98(8) 3_545 3
Cd1 O3 Na1 119.94(9) 4_545 3
Na4 O3 Na1 119.94(9) 4_545 3
Na1 O3 Na1 79.28(6) 4 3
Mo2 O4 Cd1 136.69(11) 4_545 6_565
Mo2 O4 Na4 136.69(11) 4_545 6_565
Cd1 O4 Na4 0.000(12) 6_565 6_565
Mo2 O4 Na4 120.71(9) 4_545 4_545
Cd1 O4 Na4 96.67(7) 6_565 4_545
Na4 O4 Na4 96.67(7) 6_565 4_545
Mo2 O4 Cd1 120.71(9) 4_545 4_545
Cd1 O4 Cd1 96.67(7) 6_565 4_545
Na4 O4 Cd1 96.67(7) 6_565 4_545
Na4 O4 Cd1 0.000(13) 4_545 4_545
Mo1 O5 Cd1 124.35(10) . 7_566
Mo1 O5 Na4 124.35(10) . 7_566
Cd1 O5 Na4 0.000(19) 7_566 7_566
Mo1 O5 Na2 123.17(11) . 5_566
Cd1 O5 Na2 99.36(7) 7_566 5_566
Na4 O5 Na2 99.36(7) 7_566 5_566
Mo1 O5 Na3 98.60(8) . .
Cd1 O5 Na3 77.46(6) 7_566 .
Na4 O5 Na3 77.46(6) 7_566 .
Na2 O5 Na3 127.39(8) 5_566 .
Mo2 O6 Cd1 130.16(12) . 4_545
Mo2 O6 Na4 130.16(12) . 4_545
Cd1 O6 Na4 0.000(4) 4_545 4_545
Mo2 O6 Na3 118.90(14) . .
Cd1 O6 Na3 102.63(12) 4_545 .
Na4 O6 Na3 102.63(12) 4_545 .
Mo2 O6 Na3 103.74(12) . 5_565
Cd1 O6 Na3 100.41(12) 4_545 5_565
Na4 O6 Na3 100.41(12) 4_545 5_565
Na3 O6 Na3 92.58(8) . 5_565

loop_
_geom_bond_atom_site_label_1
_geom_bond_atom_site_label_2
_geom_bond_distance
_geom_bond_site_symmetry_2
Mo1 O3 1.763(2) 4
Mo1 O3 1.763(2) 3_455
Mo1 O5 1.7642(19) 2
Mo1 O5 1.7642(19) .
Mo2 O2 1.750(2) 4
Mo2 O1 1.7605(19) 6_565
Mo2 O4 1.7676(19) 4
Mo2 O6 1.779(2) .
Na4 O3 2.228(2) 4
Na4 O5 2.249(2) 7_566
Na4 O1 2.2796(18) 4
Na4 O4 2.3156(19) 6_566
Na4 O6 2.322(2) 4
Na4 O4 2.440(2) 4
Na1 O3 2.526(2) 8_455
Na1 O3 2.526(2) 4_545
Na1 O2 2.608(2) .
Na1 O2 2.608(2) 5
Na1 O2 2.796(2) 6
Na1 O2 2.796(2) 2
Na1 O3 3.164(2) 7
Na1 O3 3.164(2) 3_445
Na2 O5 2.400(2) 5_566
Na2 O5 2.400(2) 6_565
Na2 O1 2.408(2) .
Na2 O1 2.408(2) 2
Na2 O2 2.485(2) 2
Na2 O2 2.485(2) .
Na3 O6 2.522(2) .
Na3 O6 2.522(2) 2
Na3 O6 2.549(3) 6_566
Na3 O6 2.549(2) 5_565
Na3 O1 3.003(4) 2
Na3 O1 3.003(4) .
Na3 O5 3.523(4) .
Na3 O5 3.523(4) 2
O1 Mo2 1.7605(19) 6_566
O1 Cd1 2.2796(18) 4_545
O1 Na4 2.2796(18) 4_545
O2 Mo2 1.750(2) 4_545
O2 Na1 2.796(2) 2
O3 Mo1 1.763(2) 3_545
O3 Cd1 2.228(2) 4_545
O3 Na4 2.228(2) 4_545
O3 Na1 2.526(2) 4
O3 Na1 3.164(2) 3
O4 Mo2 1.7676(19) 4_545
O4 Cd1 2.3156(19) 6_565
O4 Na4 2.3156(19) 6_565
O4 Na4 2.440(2) 4_545
O4 Cd1 2.440(2) 4_545
O5 Cd1 2.249(2) 7_566
O5 Na4 2.249(2) 7_566
O5 Na2 2.400(2) 5_566
O6 Cd1 2.322(2) 4_545
O6 Na4 2.322(2) 4_545
O6 Na3 2.549(2) 5_565
